data_7004338
loop_
_publ_author_name
'Murugavel, Ramaswamy'
'Shanmugan, Swaminathan'

_publ_section_title
;
 Assembling metal phosphonates in the presence of monodentate-terminal
 and bidentate-bridging pyridine ligands. Use of non-covalent and
 covalent-coordinate interactions to build polymeric metal--phosphonate
 architectures
;
_journal_issue 39
_journal_name_full 'Dalton Transactions'
_journal_page_first 5358
_journal_page_last 5367
_journal_paper_doi 10.1039/b805848b
_journal_year 2008
_chemical_formula_moiety 'C36 H60 Co4 N8 O12 P4'
_chemical_formula_sum 'C36 H60 Co4 N8 O12 P4'
_chemical_formula_weight 1156.52
_chemical_name_systematic
;
?
;
_space_group_IT_number 88
_symmetry_cell_setting tetragonal
_symmetry_space_group_name_Hall '-I 4ad'
_symmetry_space_group_name_H-M 'I 41/a :2'
_atom_sites_solution_hydrogens geom
_atom_sites_solution_primary direct
_atom_sites_solution_secondary difmap
_audit_creation_method SHELXL-97
_cell_angle_alpha 90.00
_cell_angle_beta 90.00
_cell_angle_gamma 90.00
_cell_formula_units_Z 4
_cell_length_a 20.1451(4)
_cell_length_b 20.1451(4)
_cell_length_c 12.7796(5)
_cell_measurement_reflns_used 4555
_cell_measurement_temperature 150(2)
_cell_measurement_theta_max 32.5957
_cell_measurement_theta_min 2.8556
_cell_volume 5186.3(2)
_computing_cell_refinement
;
CrysAlis RED, Oxford Diffraction Ltd.,
Version 1.171.32.4 (release 27-04-2006 CrysAlis171 .NET)
(compiled Apr 27 2007,17:53:11)
;
_computing_data_collection
;
CrysAlis CCD, Oxford Diffraction Ltd.,
Version 1.171.32.4 (release 27-04-2006 CrysAlis171 .NET)
(compiled Apr 27 2007,17:53:11)
;
_computing_data_reduction
;
CrysAlis RED, Oxford Diffraction Ltd.,
Version 1.171.32.4 (release 27-04-2006 CrysAlis171 .NET)
(compiled Apr 27 2007,17:53:11)
;
_computing_molecular_graphics 'Ortep-3 for Windows (Farrugia, 1997)'
_computing_publication_material 'WinGX publication routines (Farrugia, 1999)'
_computing_structure_refinement 'SHELXL-97 (Sheldrick, 1997)'
_computing_structure_solution 'SHELXS-86 (Sheldrick, 1986)'
_diffrn_ambient_temperature 150(2)
_diffrn_detector_area_resol_mean 15.9948
_diffrn_measured_fraction_theta_full 0.998
_diffrn_measured_fraction_theta_max 0.998
_diffrn_measurement_details
;
1 omega -101.00 -51.00 1.0000 30.0000
omega____ theta____ kappa____ phi______ omega'___ theta'___ frames
- -29.0346 -45.0000 120.0000 0.0000 0.0000 50

2 omega -61.00 -7.00 1.0000 30.0000
omega____ theta____ kappa____ phi______ omega'___ theta'___ frames
- -29.0346 75.0000 120.0000 0.0000 0.0000 54

3 omega -53.00 -2.00 1.0000 30.0000
omega____ theta____ kappa____ phi______ omega'___ theta'___ frames
- -29.0346 -45.0000 120.0000 0.0000 0.0000 51

4 omega 43.00 91.00 1.0000 30.0000
omega____ theta____ kappa____ phi______ omega'___ theta'___ frames
- 29.5033 -127.0000 281.0000 0.0000 0.0000 48

5 omega -2.00 51.00 1.0000 30.0000
omega____ theta____ kappa____ phi______ omega'___ theta'___ frames
- 29.5033 75.0000 240.0000 0.0000 0.0000 53

6 omega 6.00 57.00 1.0000 30.0000
omega____ theta____ kappa____ phi______ omega'___ theta'___ frames
- 29.5033 -45.0000 240.0000 0.0000 0.0000 51

7 omega -2.00 43.00 1.0000 30.0000
omega____ theta____ kappa____ phi______ omega'___ theta'___ frames
- 29.5033 -127.0000 281.0000 0.0000 0.0000 45

8 omega -43.00 9.00 1.0000 30.0000
omega____ theta____ kappa____ phi______ omega'___ theta'___ frames
- 29.5033 -45.0000 0.0000 0.0000 0.0000 52

9 omega 9.00 51.00 1.0000 30.0000
omega____ theta____ kappa____ phi______ omega'___ theta'___ frames
- 29.5033 -75.0000 0.0000 0.0000 0.0000 42

10 phi 49.00 91.00 1.0000 30.0000
omega____ theta____ kappa____ phi______ omega'___ theta'___ frames
40.0000 29.5033 0.0000 - 0.0000 0.0000 42

11 omega 51.00 102.00 1.0000 30.0000
omega____ theta____ kappa____ phi______ omega'___ theta'___ frames
- 29.5033 45.0000 0.0000 0.0000 0.0000 51

12 omega -43.00 7.00 1.0000 30.0000
omega____ theta____ kappa____ phi______ omega'___ theta'___ frames
- 29.5033 -45.0000 240.0000 0.0000 0.0000 50

13 phi 118.00 180.00 1.0000 30.0000
omega____ theta____ kappa____ phi______ omega'___ theta'___ frames
40.0000 29.5033 0.0000 - 0.0000 0.0000 62

;
_diffrn_measurement_device_type 'OXFORD DIFFRACTIOM X CALIBUR-S'
_diffrn_measurement_method 'omega(w)-q scan'
_diffrn_orient_matrix_UB_11 0.0145705477
_diffrn_orient_matrix_UB_12 0.0018143318
_diffrn_orient_matrix_UB_13 -0.0504655803
_diffrn_orient_matrix_UB_21 -0.0319513163
_diffrn_orient_matrix_UB_22 0.0036067010
_diffrn_orient_matrix_UB_23 -0.0225859921
_diffrn_orient_matrix_UB_31 0.0025512040
_diffrn_orient_matrix_UB_32 0.0349879227
_diffrn_orient_matrix_UB_33 0.0049119904
_diffrn_radiation_monochromator graphite
_diffrn_radiation_source 'Enhance (Mo) X-ray Source'
_diffrn_radiation_type MoK\a
_diffrn_radiation_wavelength 0.71073
_diffrn_reflns_av_R_equivalents 0.1066
_diffrn_reflns_av_sigmaI/netI 0.0627
_diffrn_reflns_limit_h_max 23
_diffrn_reflns_limit_h_min -22
_diffrn_reflns_limit_k_max 23
_diffrn_reflns_limit_k_min -23
_diffrn_reflns_limit_l_max 15
_diffrn_reflns_limit_l_min -15
_diffrn_reflns_number 25032
_diffrn_reflns_theta_full 24.99
_diffrn_reflns_theta_max 24.99
_diffrn_reflns_theta_min 2.86
_exptl_absorpt_coefficient_mu 1.441
_exptl_absorpt_correction_T_max 0.7615
_exptl_absorpt_correction_T_min 0.6718
_exptl_absorpt_correction_type multi-scan
_exptl_absorpt_process_details
;
CrysAlis RED, Oxford Diffraction Ltd.
Version 1.171.32.4 (release 27-04-2006 CrysAlis171 .NET)
(compiled Apr 27 2007,17:53:11)
Empirical absorption correction using spherical harmonics,
implemented in SCALE3 ABSPACK scaling algorithm.
;
_exptl_crystal_colour blue
_exptl_crystal_density_diffrn 1.481
_exptl_crystal_density_method 'not measured'
_exptl_crystal_description plate
_exptl_crystal_F_000 2384
_exptl_crystal_size_max 0.30
_exptl_crystal_size_mid 0.25
_exptl_crystal_size_min 0.20
_refine_diff_density_max 1.203
_refine_diff_density_min -0.285
_refine_diff_density_rms 0.088
_refine_ls_extinction_method none
_refine_ls_goodness_of_fit_ref 1.056
_refine_ls_hydrogen_treatment constr
_refine_ls_matrix_type full
_refine_ls_number_parameters 148
_refine_ls_number_reflns 2288
_refine_ls_number_restraints 0
_refine_ls_restrained_S_all 1.056
_refine_ls_R_factor_all 0.0853
_refine_ls_R_factor_gt 0.0471
_refine_ls_shift/su_max 0.000
_refine_ls_shift/su_mean 0.000
_refine_ls_structure_factor_coef Fsqd
_refine_ls_weighting_details 'calc w=1/[\s^2^(Fo^2^)+(0.0581P)^2^+0.9125P] where P=(Fo^2^+2Fc^2^)/3'
_refine_ls_weighting_scheme calc
_refine_ls_wR_factor_gt 0.1028
_refine_ls_wR_factor_ref 0.1188
_reflns_number_gt 1586
_reflns_number_total 2288
_reflns_threshold_expression >2sigma(I)
_cod_data_source_file b805848b.txt
_cod_data_source_block newrm161-relable
_cod_original_sg_symbol_H-M 'I 41/a'
_cod_database_code 7004338

loop_
_symmetry_equiv_pos_as_xyz
'x, y, z'
'-x+1/2, -y, z+1/2'
'-y+3/4, x+1/4, z+1/4'
'y+3/4, -x+3/4, z+3/4'
'x+1/2, y+1/2, z+1/2'
'-x+1, -y+1/2, z+1'
'-y+5/4, x+3/4, z+3/4'
'y+5/4, -x+5/4, z+5/4'
'-x, -y, -z'
'x-1/2, y, -z-1/2'
'y-3/4, -x-1/4, -z-1/4'
'-y-3/4, x-3/4, -z-3/4'
'-x+1/2, -y+1/2, -z+1/2'
'x, y+1/2, -z'
'y-1/4, -x+1/4, -z+1/4'
'-y-1/4, x-1/4, -z-1/4'

loop_
_atom_site_label
_atom_site_type_symbol
_atom_site_fract_x
_atom_site_fract_y
_atom_site_fract_z
_atom_site_U_iso_or_equiv
_atom_site_adp_type
_atom_site_occupancy
_atom_site_symmetry_multiplicity
_atom_site_calc_flag
_atom_site_refinement_flags
_atom_site_disorder_assembly
_atom_site_disorder_group
Co1 Co 0.46089(3) 0.65153(3) 0.00556(5) 0.0202(2) Uani 1 1 d . . .
P1 P 0.39106(6) 0.80073(6) -0.00510(10) 0.0194(3) Uani 1 1 d . . .
N1 N 0.41432(18) 0.58760(17) -0.0945(3) 0.0219(9) Uani 1 1 d . . .
N2 N 0.4218(2) 0.49649(19) 0.0144(3) 0.0315(11) Uani 1 1 d . . .
H2A H 0.4404 0.5220 0.0620 0.038 Uiso 1 1 calc R . .
H2B H 0.4153 0.4541 0.0273 0.038 Uiso 1 1 calc R . .
O1 O 0.41579(16) 0.73214(14) -0.0331(3) 0.0281(8) Uani 1 1 d . . .
O2 O 0.44533(15) 0.61454(14) 0.1434(2) 0.0244(8) Uani 1 1 d . . .
O3 O 0.55523(15) 0.64625(14) -0.0235(2) 0.0224(8) Uani 1 1 d . . .
C5 C 0.4034(2) 0.5223(2) -0.0779(4) 0.0233(11) Uani 1 1 d . . .
C6 C 0.3724(2) 0.4822(2) -0.1554(4) 0.0302(13) Uani 1 1 d . . .
H6 H 0.3654 0.4362 -0.1430 0.036 Uiso 1 1 calc R . .
C7 C 0.3528(3) 0.5097(3) -0.2464(4) 0.0371(14) Uani 1 1 d . . .
H7 H 0.3317 0.4834 -0.2983 0.045 Uiso 1 1 calc R . .
C8 C 0.3640(3) 0.5781(3) -0.2641(4) 0.0352(13) Uani 1 1 d . . .
H8 H 0.3508 0.5985 -0.3277 0.042 Uiso 1 1 calc R . .
C9 C 0.3946(2) 0.6141(3) -0.1867(4) 0.0304(12) Uani 1 1 d . . .
H9 H 0.4022 0.6600 -0.1985 0.036 Uiso 1 1 calc R . .
C1 C 0.3220(2) 0.8204(2) -0.0911(4) 0.0313(13) Uani 1 1 d . . .
C3 C 0.3469(3) 0.8267(3) -0.2035(4) 0.0511(17) Uani 1 1 d . . .
H3A H 0.3675 0.7848 -0.2251 0.077 Uiso 1 1 calc R . .
H3B H 0.3797 0.8625 -0.2077 0.077 Uiso 1 1 calc R . .
H3C H 0.3095 0.8367 -0.2499 0.077 Uiso 1 1 calc R . .
C2 C 0.2696(3) 0.7647(3) -0.0857(5) 0.0454(16) Uani 1 1 d . . .
H2C H 0.2342 0.7738 -0.1363 0.068 Uiso 1 1 calc R . .
H2D H 0.2507 0.7629 -0.0150 0.068 Uiso 1 1 calc R . .
H2E H 0.2905 0.7221 -0.1023 0.068 Uiso 1 1 calc R . .
C4 C 0.2890(3) 0.8865(3) -0.0565(5) 0.0478(17) Uani 1 1 d . . .
H4A H 0.3211 0.9228 -0.0627 0.072 Uiso 1 1 calc R . .
H4B H 0.2743 0.8827 0.0164 0.072 Uiso 1 1 calc R . .
H4C H 0.2506 0.8957 -0.1013 0.072 Uiso 1 1 calc R . .

loop_
_atom_site_aniso_label
_atom_site_aniso_U_11
_atom_site_aniso_U_22
_atom_site_aniso_U_33
_atom_site_aniso_U_23
_atom_site_aniso_U_13
_atom_site_aniso_U_12
Co1 0.0220(4) 0.0142(4) 0.0245(4) 0.0001(3) 0.0009(3) -0.0018(3)
P1 0.0211(7) 0.0156(6) 0.0214(7) 0.0011(5) -0.0045(5) -0.0004(5)
N1 0.024(2) 0.012(2) 0.030(2) 0.0013(17) 0.0003(18) 0.0012(16)
N2 0.043(3) 0.011(2) 0.041(3) 0.0024(19) -0.010(2) -0.0035(18)
O1 0.035(2) 0.0102(17) 0.039(2) -0.0028(14) -0.0001(16) 0.0008(15)
O2 0.033(2) 0.0171(18) 0.0231(19) 0.0013(14) 0.0040(15) -0.0041(15)
O3 0.0230(18) 0.0110(16) 0.033(2) 0.0015(14) 0.0008(14) -0.0021(13)
C5 0.019(3) 0.018(3) 0.032(3) -0.005(2) 0.002(2) -0.002(2)
C6 0.035(3) 0.020(3) 0.036(3) -0.011(2) 0.006(3) -0.001(2)
C7 0.036(3) 0.037(3) 0.038(3) -0.020(3) -0.001(3) -0.005(3)
C8 0.039(3) 0.038(3) 0.029(3) -0.006(3) -0.008(3) 0.010(3)
C9 0.036(3) 0.026(3) 0.029(3) -0.003(2) -0.001(2) 0.002(2)
C1 0.033(3) 0.024(3) 0.037(3) 0.007(2) -0.018(3) -0.010(2)
C3 0.059(4) 0.062(4) 0.033(4) 0.017(3) -0.019(3) -0.013(3)
C2 0.039(3) 0.038(3) 0.059(4) 0.003(3) -0.022(3) -0.017(3)
C4 0.041(4) 0.034(3) 0.068(5) 0.006(3) -0.027(3) 0.003(3)

loop_
_atom_type_symbol
_atom_type_description
_atom_type_scat_dispersion_real
_atom_type_scat_dispersion_imag
_atom_type_scat_source
C C 0.0033 0.0016 'International Tables Vol C Tables 4.2.6.8 and 6.1.1.4'
H H 0.0000 0.0000 'International Tables Vol C Tables 4.2.6.8 and 6.1.1.4'
O O 0.0106 0.0060 'International Tables Vol C Tables 4.2.6.8 and 6.1.1.4'
N N 0.0061 0.0033 'International Tables Vol C Tables 4.2.6.8 and 6.1.1.4'
P P 0.1023 0.0942 'International Tables Vol C Tables 4.2.6.8 and 6.1.1.4'
Co Co 0.3494 0.9721 'International Tables Vol C Tables 4.2.6.8 and 6.1.1.4'

loop_
_geom_angle_atom_site_label_1
_geom_angle_atom_site_label_2
_geom_angle_atom_site_label_3
_geom_angle
_geom_angle_site_symmetry_1
_geom_angle_site_symmetry_3
_geom_angle_publ_flag
O1 Co1 O2 118.76(14) . . ?
O1 Co1 O3 117.36(13) . . ?
O2 Co1 O3 108.13(13) . . ?
O1 Co1 N1 98.89(14) . . ?
O2 Co1 N1 104.60(14) . . ?
O3 Co1 N1 107.21(14) . . ?
O1 P1 O2 112.60(18) . 15_565 ?
O1 P1 O3 111.52(18) . 6_564 ?
O2 P1 O3 110.66(18) 15_565 6_564 ?
O1 P1 C1 108.0(2) . . ?
O2 P1 C1 106.7(2) 15_565 . ?
O3 P1 C1 107.1(2) 6_564 . ?
C5 N1 C9 118.2(4) . . ?
C5 N1 Co1 126.2(3) . . ?
C9 N1 Co1 115.5(3) . . ?
C5 N2 H2A 120.0 . . ?
C5 N2 H2B 120.0 . . ?
H2A N2 H2B 120.0 . . ?
P1 O1 Co1 150.0(2) . . ?
P1 O2 Co1 134.99(19) 12_766 . ?
P1 O3 Co1 128.46(18) 6_564 . ?
N2 C5 N1 118.1(4) . . ?
N2 C5 C6 120.9(4) . . ?
N1 C5 C6 121.0(5) . . ?
C7 C6 C5 119.7(5) . . ?
C7 C6 H6 120.1 . . ?
C5 C6 H6 120.1 . . ?
C6 C7 C8 119.5(5) . . ?
C6 C7 H7 120.2 . . ?
C8 C7 H7 120.2 . . ?
C9 C8 C7 118.2(5) . . ?
C9 C8 H8 120.9 . . ?
C7 C8 H8 120.9 . . ?
N1 C9 C8 123.4(5) . . ?
N1 C9 H9 118.3 . . ?
C8 C9 H9 118.3 . . ?
C3 C1 C2 109.1(4) . . ?
C3 C1 C4 109.8(5) . . ?
C2 C1 C4 108.5(4) . . ?
C3 C1 P1 109.7(4) . . ?
C2 C1 P1 109.8(3) . . ?
C4 C1 P1 110.1(3) . . ?
C1 C3 H3A 109.5 . . ?
C1 C3 H3B 109.5 . . ?
H3A C3 H3B 109.5 . . ?
C1 C3 H3C 109.5 . . ?
H3A C3 H3C 109.5 . . ?
H3B C3 H3C 109.5 . . ?
C1 C2 H2C 109.5 . . ?
C1 C2 H2D 109.5 . . ?
H2C C2 H2D 109.5 . . ?
C1 C2 H2E 109.5 . . ?
H2C C2 H2E 109.5 . . ?
H2D C2 H2E 109.5 . . ?
C1 C4 H4A 109.5 . . ?
C1 C4 H4B 109.5 . . ?
H4A C4 H4B 109.5 . . ?
C1 C4 H4C 109.5 . . ?
H4A C4 H4C 109.5 . . ?
H4B C4 H4C 109.5 . . ?

loop_
_geom_bond_atom_site_label_1
_geom_bond_atom_site_label_2
_geom_bond_distance
_geom_bond_site_symmetry_2
_geom_bond_publ_flag
Co1 O1 1.925(3) . ?
Co1 O2 1.939(3) . ?
Co1 O3 1.939(3) . ?
Co1 N1 2.043(4) . ?
P1 O1 1.512(3) . ?
P1 O2 1.526(3) 15_565 ?
P1 O3 1.538(3) 6_564 ?
P1 C1 1.817(5) . ?
N1 C5 1.350(5) . ?
N1 C9 1.354(6) . ?
N2 C5 1.341(6) . ?
N2 H2A 0.8800 . ?
N2 H2B 0.8800 . ?
O2 P1 1.526(3) 12_766 ?
O3 P1 1.538(3) 6_564 ?
C5 C6 1.423(7) . ?
C6 C7 1.347(7) . ?
C6 H6 0.9500 . ?
C7 C8 1.413(7) . ?
C7 H7 0.9500 . ?
C8 C9 1.372(7) . ?
C8 H8 0.9500 . ?
C9 H9 0.9500 . ?
C1 C3 1.526(8) . ?
C1 C2 1.543(7) . ?
C1 C4 1.554(7) . ?
C3 H3A 0.9800 . ?
C3 H3B 0.9800 . ?
C3 H3C 0.9800 . ?
C2 H2C 0.9800 . ?
C2 H2D 0.9800 . ?
C2 H2E 0.9800 . ?
C4 H4A 0.9800 . ?
C4 H4B 0.9800 . ?
C4 H4C 0.9800 . ?

loop_
_geom_torsion_atom_site_label_1
_geom_torsion_atom_site_label_2
_geom_torsion_atom_site_label_3
_geom_torsion_atom_site_label_4
_geom_torsion
_geom_torsion_site_symmetry_1
_geom_torsion_site_symmetry_2
_geom_torsion_site_symmetry_3
_geom_torsion_site_symmetry_4
_geom_torsion_publ_flag
O1 Co1 N1 C5 -150.5(4) . . . . ?
O2 Co1 N1 C5 -27.6(4) . . . . ?
O3 Co1 N1 C5 87.1(4) . . . . ?
O1 Co1 N1 C9 31.3(3) . . . . ?
O2 Co1 N1 C9 154.3(3) . . . . ?
O3 Co1 N1 C9 -91.0(3) . . . . ?
O2 P1 O1 Co1 -38.1(5) 15_565 . . . ?
O3 P1 O1 Co1 87.0(4) 6_564 . . . ?
C1 P1 O1 Co1 -155.6(4) . . . . ?
O2 Co1 O1 P1 40.5(5) . . . . ?
O3 Co1 O1 P1 -92.6(4) . . . . ?
N1 Co1 O1 P1 152.7(4) . . . . ?
O1 Co1 O2 P1 -53.2(3) . . . 12_766 ?
O3 Co1 O2 P1 83.8(3) . . . 12_766 ?
N1 Co1 O2 P1 -162.2(3) . . . 12_766 ?
O1 Co1 O3 P1 44.0(3) . . . 6_564 ?
O2 Co1 O3 P1 -93.7(2) . . . 6_564 ?
N1 Co1 O3 P1 154.0(2) . . . 6_564 ?
C9 N1 C5 N2 -178.7(4) . . . . ?
Co1 N1 C5 N2 3.2(6) . . . . ?
C9 N1 C5 C6 0.3(7) . . . . ?
Co1 N1 C5 C6 -177.7(3) . . . . ?
N2 C5 C6 C7 178.4(5) . . . . ?
N1 C5 C6 C7 -0.7(7) . . . . ?
C5 C6 C7 C8 0.5(8) . . . . ?
C6 C7 C8 C9 -0.2(8) . . . . ?
C5 N1 C9 C8 0.1(7) . . . . ?
Co1 N1 C9 C8 178.3(4) . . . . ?
C7 C8 C9 N1 -0.1(8) . . . . ?
O1 P1 C1 C3 -66.4(4) . . . . ?
O2 P1 C1 C3 172.4(3) 15_565 . . . ?
O3 P1 C1 C3 53.9(4) 6_564 . . . ?
O1 P1 C1 C2 53.5(4) . . . . ?
O2 P1 C1 C2 -67.8(4) 15_565 . . . ?
O3 P1 C1 C2 173.7(4) 6_564 . . . ?
O1 P1 C1 C4 172.8(3) . . . . ?
O2 P1 C1 C4 51.5(4) 15_565 . . . ?
O3 P1 C1 C4 -67.0(4) 6_564 . . . ?
